data_4068117
loop_
_publ_author_name
'Benjamin, Sophie L.'
'Levason, William'
'Reid, Gillian'
'Warr, Robert P.'

_publ_section_title
;
 Halostibines SbMeX2and SbMe2X: Lewis Acids or Lewis Bases?
;
_journal_issue 3
_journal_name_full Organometallics
_journal_page_first 1025
_journal_paper_doi 10.1021/om2010996
_journal_volume 31
_journal_year 2012
_chemical_formula_moiety 'C7 H6 Br Cr O5 Sb'
_chemical_formula_structural '(C2 H6 Br Sb) (C O)5 Cr'
_chemical_formula_sum 'C7 H6 Br Cr O5 Sb'
_chemical_formula_weight 423.78
_chemical_name_systematic
;
 pentacarbonyl(bromo(dimethyl)stibine)chromium(0)
;
_space_group_IT_number 14
_space_group_name_Hall '-P 2ybc'
_symmetry_cell_setting monoclinic
_symmetry_space_group_name_Hall '-P 2ybc'
_symmetry_space_group_name_H-M 'P 1 21/c 1'
_atom_sites_solution_hydrogens geom
_atom_sites_solution_primary direct
_atom_sites_solution_secondary difmap
_audit_creation_date 2011-04-28
_audit_creation_method 'SHELXL-97 + hand edit'
_audit_update_record '2011-09-30 Added Sb1...O2 contact'
_cell_angle_alpha 90.00
_cell_angle_beta 107.735(5)
_cell_angle_gamma 90.00
_cell_formula_units_Z 4
_cell_length_a 16.261(5)
_cell_length_b 6.488(5)
_cell_length_c 12.287(5)
_cell_measurement_reflns_used 50128
_cell_measurement_temperature 120(2)
_cell_measurement_theta_max 27.48
_cell_measurement_theta_min 2.91
_cell_volume 1234.7(11)
_computing_cell_refinement 'DENZO (Otwinowski & Minor, 1997)'
_computing_data_collection 'COLLECT (Hooft, R.W.W., 1998)'
_computing_data_reduction 'DENZO (Otwinowski & Minor, 1997)'
_computing_structure_refinement 'SHELXL-97 (Sheldrick, 1997)'
_computing_structure_solution 'SHELXS-97 (Sheldrick, 1997)'
_diffrn_ambient_temperature 120(2)
_diffrn_measured_fraction_theta_full 0.985
_diffrn_measured_fraction_theta_max 0.985
_diffrn_measurement_device_type 'Bruker-Nonius APEX II CCD camera on \k-goniostat'
_diffrn_measurement_method '\f & \w scans'
_diffrn_radiation_monochromator '10cm confocal mirrors'
_diffrn_radiation_source 'Bruker-Nonius FR591 rotating anode'
_diffrn_radiation_type MoK\a
_diffrn_radiation_wavelength 0.71073
_diffrn_reflns_av_R_equivalents 0.0601
_diffrn_reflns_av_sigmaI/netI 0.0402
_diffrn_reflns_limit_h_max 20
_diffrn_reflns_limit_h_min -20
_diffrn_reflns_limit_k_max 8
_diffrn_reflns_limit_k_min -8
_diffrn_reflns_limit_l_max 15
_diffrn_reflns_limit_l_min -15
_diffrn_reflns_number 14744
_diffrn_reflns_theta_full 26.00
_diffrn_reflns_theta_max 26.00
_diffrn_reflns_theta_min 3.40
_diffrn_standards_number 0
_exptl_absorpt_coefficient_mu 6.300
_exptl_absorpt_correction_T_max 0.7456
_exptl_absorpt_correction_T_min 0.3948
_exptl_absorpt_correction_type multi-scan
_exptl_absorpt_process_details 'G.M. Sheldrick, (2007). SADABS. Version 2007/2. Bruker AXS Inc.'
_exptl_crystal_colour yellow
_exptl_crystal_density_diffrn 2.280
_exptl_crystal_density_method 'not measured'
_exptl_crystal_description plate
_exptl_crystal_F_000 792
_exptl_crystal_size_max 0.40
_exptl_crystal_size_mid 0.30
_exptl_crystal_size_min 0.03
_refine_diff_density_max 4.208
_refine_diff_density_min -1.920
_refine_diff_density_rms 0.354
_refine_ls_extinction_method none
_refine_ls_goodness_of_fit_ref 1.268
_refine_ls_hydrogen_treatment constr
_refine_ls_matrix_type full
_refine_ls_number_parameters 136
_refine_ls_number_reflns 2377
_refine_ls_number_restraints 0
_refine_ls_restrained_S_all 1.268
_refine_ls_R_factor_all 0.0661
_refine_ls_R_factor_gt 0.0650
_refine_ls_shift/su_max 0.000
_refine_ls_shift/su_mean 0.000
_refine_ls_structure_factor_coef Fsqd
_refine_ls_weighting_details 'w=1/[\s^2^(Fo^2^)+(0.0897P)^2^+13.0506P] where P=(Fo^2^+2Fc^2^)/3'
_refine_ls_weighting_scheme calc
_refine_ls_wR_factor_gt 0.1804
_refine_ls_wR_factor_ref 0.1815
_reflns_number_gt 2289
_reflns_number_total 2377
_reflns_threshold_expression I>2\s(I)
_cod_data_source_file om2010996_si_002.cif
_cod_data_source_block 11slb121
_cod_original_sg_symbol_H-M 'P 21/c'
_cod_database_code 4068117

loop_
_symmetry_equiv_pos_as_xyz
'x, y, z'
'-x, y+1/2, -z+1/2'
'-x, -y, -z'
'x, -y-1/2, z-1/2'

loop_
_atom_site_label
_atom_site_type_symbol
_atom_site_fract_x
_atom_site_fract_y
_atom_site_fract_z
_atom_site_U_iso_or_equiv
_atom_site_adp_type
_atom_site_occupancy
_atom_site_symmetry_multiplicity
_atom_site_calc_flag
_atom_site_refinement_flags
Cr1 Cr 0.33942(8) -0.00312(19) 0.31635(10) 0.0171(3) Uani 1 1 d .
Sb1 Sb 0.18932(3) 0.10384(9) 0.32571(4) 0.0229(3) Uani 1 1 d .
Br1 Br 0.07917(7) 0.0168(3) 0.13709(9) 0.0620(5) Uani 1 1 d .
O1 O 0.2712(5) -0.4057(10) 0.2011(6) 0.0335(16) Uani 1 1 d .
O2 O 0.2964(4) 0.1918(10) 0.0805(5) 0.0306(14) Uani 1 1 d .
O3 O 0.4193(5) 0.4029(10) 0.4247(6) 0.0342(16) Uani 1 1 d .
O4 O 0.3789(5) -0.2159(11) 0.5475(5) 0.0347(15) Uani 1 1 d .
O5 O 0.5140(4) -0.1340(11) 0.3018(6) 0.0349(15) Uani 1 1 d .
C1 C 0.1226(7) -0.0379(16) 0.4302(8) 0.034(2) Uani 1 1 d .
H1A H 0.1343 -0.1863 0.4348 0.050 Uiso 1 1 calc R
H1B H 0.0604 -0.0146 0.3970 0.050 Uiso 1 1 calc R
H1C H 0.1423 0.0220 0.5071 0.050 Uiso 1 1 calc R
C2 C 0.1487(8) 0.4165(17) 0.3349(12) 0.047(3) Uani 1 1 d .
H2A H 0.1747 0.5053 0.2898 0.070 Uiso 1 1 calc R
H2B H 0.1673 0.4623 0.4147 0.070 Uiso 1 1 calc R
H2C H 0.0857 0.4246 0.3045 0.070 Uiso 1 1 calc R
C3 C 0.2940(6) -0.2527(14) 0.2449(7) 0.0241(17) Uani 1 1 d .
C4 C 0.3126(6) 0.1213(13) 0.1698(7) 0.0233(18) Uani 1 1 d .
C5 C 0.3881(5) 0.2503(13) 0.3851(6) 0.0217(16) Uani 1 1 d .
C6 C 0.3636(6) -0.1348(14) 0.4613(7) 0.0237(17) Uani 1 1 d .
C7 C 0.4471(6) -0.0824(13) 0.3065(7) 0.0218(17) Uani 1 1 d .

loop_
_atom_site_aniso_label
_atom_site_aniso_U_11
_atom_site_aniso_U_22
_atom_site_aniso_U_33
_atom_site_aniso_U_23
_atom_site_aniso_U_13
_atom_site_aniso_U_12
Cr1 0.0172(6) 0.0220(7) 0.0114(6) -0.0016(5) 0.0032(5) -0.0006(5)
Sb1 0.0187(4) 0.0323(4) 0.0169(4) 0.0009(2) 0.0042(2) 0.0014(2)
Br1 0.0236(6) 0.1338(14) 0.0225(5) -0.0126(6) -0.0018(4) -0.0053(6)
O1 0.040(4) 0.030(4) 0.030(4) -0.007(3) 0.009(3) -0.010(3)
O2 0.040(4) 0.033(3) 0.018(3) 0.005(3) 0.008(3) 0.003(3)
O3 0.032(4) 0.033(4) 0.032(4) -0.011(3) 0.003(3) -0.007(3)
O4 0.047(4) 0.038(4) 0.021(3) 0.007(3) 0.012(3) 0.010(3)
O5 0.025(3) 0.042(4) 0.039(4) -0.009(3) 0.013(3) 0.004(3)
C1 0.038(5) 0.039(5) 0.029(5) 0.001(4) 0.016(4) -0.004(4)
C2 0.043(6) 0.044(6) 0.066(8) 0.028(5) 0.034(6) 0.025(5)
C3 0.029(4) 0.028(4) 0.015(4) 0.000(3) 0.006(3) -0.002(3)
C4 0.027(5) 0.022(4) 0.021(4) -0.005(3) 0.008(4) -0.005(3)
C5 0.021(4) 0.027(4) 0.016(4) -0.001(3) 0.003(3) 0.005(3)
C6 0.026(4) 0.027(4) 0.018(4) -0.003(3) 0.006(3) -0.004(3)
C7 0.028(4) 0.023(4) 0.013(4) -0.003(3) 0.004(3) 0.004(3)

loop_
_atom_type_symbol
_atom_type_description
_atom_type_scat_dispersion_real
_atom_type_scat_dispersion_imag
_atom_type_scat_source
C C 0.0033 0.0016 'International Tables Vol C Tables 4.2.6.8 and 6.1.1.4'
H H 0.0000 0.0000 'International Tables Vol C Tables 4.2.6.8 and 6.1.1.4'
O O 0.0106 0.0060 'International Tables Vol C Tables 4.2.6.8 and 6.1.1.4'
Cr Cr 0.3209 0.6236 'International Tables Vol C Tables 4.2.6.8 and 6.1.1.4'
Br Br -0.2901 2.4595 'International Tables Vol C Tables 4.2.6.8 and 6.1.1.4'
Sb Sb -0.5866 1.5461 'International Tables Vol C Tables 4.2.6.8 and 6.1.1.4'

loop_
_geom_angle_atom_site_label_1
_geom_angle_atom_site_label_2
_geom_angle_atom_site_label_3
_geom_angle
C7 Cr1 C3 88.6(4)
C7 Cr1 C4 90.3(4)
C3 Cr1 C4 88.8(4)
C7 Cr1 C6 90.4(4)
C3 Cr1 C6 89.4(4)
C4 Cr1 C6 178.1(4)
C7 Cr1 C5 89.7(4)
C3 Cr1 C5 177.9(4)
C4 Cr1 C5 89.9(3)
C6 Cr1 C5 91.9(4)
C7 Cr1 Sb1 178.8(3)
C3 Cr1 Sb1 90.6(3)
C4 Cr1 Sb1 88.9(3)
C6 Cr1 Sb1 90.4(3)
C5 Cr1 Sb1 91.1(2)
C1 Sb1 C2 98.9(4)
C1 Sb1 Br1 96.2(3)
C2 Sb1 Br1 96.7(4)
C1 Sb1 Cr1 125.2(3)
C2 Sb1 Cr1 124.6(3)
Br1 Sb1 Cr1 108.42(5)
Sb1 C1 H1A 109.5
Sb1 C1 H1B 109.5
H1A C1 H1B 109.5
Sb1 C1 H1C 109.5
H1A C1 H1C 109.5
H1B C1 H1C 109.5
Sb1 C2 H2A 109.5
Sb1 C2 H2B 109.5
H2A C2 H2B 109.5
Sb1 C2 H2C 109.5
H2A C2 H2C 109.5
H2B C2 H2C 109.5
O1 C3 Cr1 176.0(8)
O2 C4 Cr1 178.4(7)
O3 C5 Cr1 177.8(8)
O4 C6 Cr1 178.8(8)
O5 C7 Cr1 178.9(8)

loop_
_geom_bond_atom_site_label_1
_geom_bond_atom_site_label_2
_geom_bond_distance
Cr1 C7 1.864(9)
Cr1 C3 1.882(9)
Cr1 C4 1.899(9)
Cr1 C6 1.905(9)
Cr1 C5 1.907(9)
Cr1 Sb1 2.5736(15)
Sb1 C1 2.126(9)
Sb1 C2 2.147(11)
Sb1 Br1 2.5239(13)
O1 C3 1.136(11)
O2 C4 1.143(11)
O3 C5 1.151(11)
O4 C6 1.140(11)
O5 C7 1.156(11)
C1 H1A 0.9800
C1 H1B 0.9800
C1 H1C 0.9800
C2 H2A 0.9800
C2 H2B 0.9800
C2 H2C 0.9800

loop_
_geom_contact_atom_site_label_1
_geom_contact_atom_site_label_2
_geom_contact_distance
_geom_contact_site_symmetry_2
Sb1 O2 3.357(6) 4_566

loop_
_geom_torsion_atom_site_label_1
_geom_torsion_atom_site_label_2
_geom_torsion_atom_site_label_3
_geom_torsion_atom_site_label_4
_geom_torsion
Br1 Sb1 Cr1 C3 -43.2(3)
Br1 Sb1 Cr1 C4 45.6(3)
